data_2221652
loop_
_publ_author_name
'Wang, Yao'
'Wan, Rong'
'Yin, Li-He'
'Han, Feng'
'Wang, Peng'

_publ_section_title
;Diethyl
 {[5-(2,4-dichlorophenyl)-1,3,4-thiadiazol-2-ylamino](4-methoxyphenyl)methyl}phosphonate
;
_journal_issue 5
_journal_name_full 'Acta Crystallographica Section E'
_journal_page_first o983
_journal_paper_doi 10.1107/S1600536809012471
_journal_volume 65
_journal_year 2009
_chemical_formula_moiety 'C20 H22 Cl2 N3 O4 P S'
_chemical_formula_sum 'C20 H22 Cl2 N3 O4 P S'
_chemical_formula_weight 502.34
_chemical_melting_point 59365
_chemical_name_systematic
;
Diethyl {[5-(2,4-dichlorophenyl)-1,3,4-thiadiazol-2-ylamino](4-
methoxyphenyl)methyl}phosphonate
;
_space_group_IT_number 2
_symmetry_cell_setting triclinic
_symmetry_space_group_name_Hall '-P 1'
_symmetry_space_group_name_H-M 'P -1'
_atom_sites_solution_hydrogens geom
_atom_sites_solution_primary direct
_atom_sites_solution_secondary difmap
_audit_creation_method SHELXL-97
_cell_angle_alpha 98.74(3)
_cell_angle_beta 112.16(3)
_cell_angle_gamma 103.05(3)
_cell_formula_units_Z 2
_cell_length_a 9.7100(19)
_cell_length_b 11.825(2)
_cell_length_c 11.845(2)
_cell_measurement_reflns_used 25
_cell_measurement_temperature 293(2)
_cell_measurement_theta_max 13
_cell_measurement_theta_min 9
_cell_volume 1183.9(6)
_computing_cell_refinement 'CAD4 EXPRESS  (Enraf--Nonius, 1989)'
_computing_data_collection 'CAD4 EXPRESS (Enraf--Nonius, 1989)'
_computing_data_reduction 'XCAD4 (Harms & Wocadlo, 1995)'
_computing_molecular_graphics 'SHELXTL (Sheldrick, 2008)'
_computing_publication_material 'SHELXL97 (Sheldrick, 2008)'
_computing_structure_refinement 'SHELXL97 (Sheldrick, 2008)'
_computing_structure_solution 'SHELXS97 (Sheldrick, 2008)'
_diffrn_ambient_temperature 293(2)
_diffrn_measured_fraction_theta_full 1.000
_diffrn_measured_fraction_theta_max 1.000
_diffrn_measurement_device_type 'Enraf--Nonius CAD-4'
_diffrn_measurement_method \w/2\q
_diffrn_radiation_monochromator graphite
_diffrn_radiation_source 'fine-focus sealed tube'
_diffrn_radiation_type MoK\a
_diffrn_radiation_wavelength 0.71073
_diffrn_reflns_av_R_equivalents 0.0544
_diffrn_reflns_av_sigmaI/netI 0.0451
_diffrn_reflns_limit_h_max 11
_diffrn_reflns_limit_h_min 0
_diffrn_reflns_limit_k_max 13
_diffrn_reflns_limit_k_min -14
_diffrn_reflns_limit_l_max 13
_diffrn_reflns_limit_l_min -14
_diffrn_reflns_number 4592
_diffrn_reflns_theta_full 25.27
_diffrn_reflns_theta_max 25.27
_diffrn_reflns_theta_min 1.83
_diffrn_standards_decay_% 1
_diffrn_standards_interval_count 200
_diffrn_standards_interval_time 120
_diffrn_standards_number 3
_exptl_absorpt_coefficient_mu 0.461
_exptl_absorpt_correction_T_max 0.9553
_exptl_absorpt_correction_T_min 0.8740
_exptl_absorpt_correction_type psi-scan
_exptl_absorpt_process_details '(North <i>et al.</i>,  1968)'
_exptl_crystal_colour colorless
_exptl_crystal_density_diffrn 1.409
_exptl_crystal_density_method 'not measured'
_exptl_crystal_description block
_exptl_crystal_F_000 520
_exptl_crystal_size_max 0.30
_exptl_crystal_size_mid 0.20
_exptl_crystal_size_min 0.10
_refine_diff_density_max 0.556
_refine_diff_density_min -0.975
_refine_ls_extinction_method none
_refine_ls_goodness_of_fit_ref 1.016
_refine_ls_hydrogen_treatment constr
_refine_ls_matrix_type full
_refine_ls_number_parameters 277
_refine_ls_number_reflns 4316
_refine_ls_number_restraints 0
_refine_ls_restrained_S_all 1.016
_refine_ls_R_factor_all 0.1007
_refine_ls_R_factor_gt 0.0691
_refine_ls_shift/su_max 0.000
_refine_ls_shift/su_mean 0.000
_refine_ls_structure_factor_coef Fsqd
_refine_ls_weighting_details 'calc w=1/[\s^2^(Fo^2^)+(0.0281P)^2^+3.5816P] where P=(Fo^2^+2Fc^2^)/3'
_refine_ls_weighting_scheme calc
_refine_ls_wR_factor_gt 0.1397
_refine_ls_wR_factor_ref 0.1572
_reflns_number_gt 2864
_reflns_number_total 4316
_reflns_threshold_expression >2sigma(I)
_cod_data_source_file ez2165.cif
_cod_data_source_block I
_cod_depositor_comments
;
The following automatic conversions were performed:
'_symmetry_cell_setting' value 'Triclinic' changed to 'triclinic'
according to '/home/saulius/struct/CIF-dictionaries/cif_core.dic'
dictionary named 'cif_core.dic' version 2.4.1 from 2010-06-29.

Automatic conversion script
Id: cif_fix_enum 1527 2010-12-29 10:47:43Z saulius 

The following automatic conversions were performed:

'_symmetry_cell_setting' value 'Triclinic' changed to 'triclinic'
according to /home/saulius/struct/CIF-dictionaries/cif_core.dic
dictionary named 'cif_core.dic' version 2.4.1 from 2010-06-29.

Automatic conversion script
Id: cif_fix_values 1715 2011-07-08 13:25:40Z adriana 
;
_cod_original_cell_volume 1183.9(4)
_cod_original_sg_symbol_H-M P-1
_cod_database_code 2221652
_cod_database_fobs_code 2221652

loop_
_symmetry_equiv_pos_as_xyz
'x, y, z'
'-x, -y, -z'

loop_
_atom_site_type_symbol
_atom_site_label
_atom_site_fract_x
_atom_site_fract_y
_atom_site_fract_z
_atom_site_U_iso_or_equiv
_atom_site_adp_type
_atom_site_calc_flag
_atom_site_refinement_flags
_atom_site_occupancy
_atom_site_disorder_assembly
_atom_site_disorder_group
Cl Cl1 0.1915(3) -0.0588(2) 0.04559(17) 0.1292(9) Uani d . 1 . .
Cl Cl2 0.60795(15) 0.19354(15) 0.51042(15) 0.0812(5) Uani d . 1 . .
S S 0.45871(13) 0.26753(10) 0.68952(11) 0.0518(3) Uani d . 1 . .
P P 0.28539(13) 0.35163(11) 1.04983(12) 0.0508(3) Uani d . 1 . .
N N1 0.4404(4) 0.3110(3) 0.9121(3) 0.0524(10) Uani d . 1 . .
H H1A 0.4934 0.3843 0.9247 0.063 Uiso calc R 1 . .
O O1 0.1252(4) 0.2999(3) 0.9312(4) 0.0754(11) Uani d . 1 . .
C C1 -0.0855(9) 0.3620(8) 0.8045(8) 0.112 Uani d D 1 . .
H H1B -0.1550 0.2881 0.7427 0.168 Uiso calc R 1 . .
H H1C -0.1008 0.4286 0.7694 0.168 Uiso calc R 1 . .
H H1D -0.1069 0.3689 0.8777 0.168 Uiso calc R 1 . .
N N2 0.2791(5) 0.1297(3) 0.7581(3) 0.0541(10) Uani d . 1 . .
O O2 0.2564(4) 0.2931(3) 1.1510(3) 0.0698(10) Uani d . 1 . .
C C2 0.0749(9) 0.3624(9) 0.8405(8) 0.123(3) Uani d D 1 . .
H H2A 0.0851 0.3269 0.7658 0.148 Uiso calc R 1 . .
H H2B 0.1427 0.4451 0.8733 0.148 Uiso calc R 1 . .
O O3 0.3460(4) 0.4837(3) 1.0857(3) 0.0621(9) Uani d . 1 . .
N N3 0.2468(4) 0.0703(3) 0.6370(3) 0.0541(10) Uani d . 1 . .
C C3 0.2866(11) 0.4070(7) 1.3512(7) 0.127(3) Uani d D 1 . .
H H3A 0.3578 0.3667 1.3943 0.191 Uiso calc R 1 . .
H H3B 0.2285 0.4241 1.3981 0.191 Uiso calc R 1 . .
H H3C 0.3443 0.4808 1.3440 0.191 Uiso calc R 1 . .
O O4 0.9613(4) 0.3317(3) 1.4496(4) 0.0826(12) Uani d . 1 . .
C C4 0.1777(9) 0.3289(7) 1.2240(7) 0.100(2) Uani d D 1 . .
H H4A 0.1134 0.2577 1.2320 0.120 Uiso calc R 1 . .
H H4B 0.1091 0.3715 1.1796 0.120 Uiso calc R 1 . .
C C5 0.4108(5) 0.2749(4) 1.0145(4) 0.0461(10) Uani d . 1 . .
H H5A 0.3525 0.1888 0.9834 0.055 Uiso calc R 1 . .
C C6 0.5616(5) 0.2897(4) 1.1290(4) 0.0454(10) Uani d . 1 . .
C C7 0.6196(5) 0.1950(4) 1.1435(5) 0.0572(12) Uani d . 1 . .
H H7A 0.5671 0.1221 1.0821 0.069 Uiso calc R 1 . .
C C8 0.7548(5) 0.2052(4) 1.2475(5) 0.0583(12) Uani d . 1 . .
H H8A 0.7942 0.1406 1.2546 0.070 Uiso calc R 1 . .
C C9 0.8308(5) 0.3130(4) 1.3412(5) 0.0569(12) Uani d . 1 . .
C C10 0.7780(6) 0.4085(4) 1.3276(5) 0.0735(16) Uani d . 1 . .
H H10A 0.8300 0.4811 1.3896 0.088 Uiso calc R 1 . .
C C11 0.6447(6) 0.3977(4) 1.2197(5) 0.0670(15) Uani d . 1 . .
H H11A 0.6114 0.4647 1.2088 0.080 Uiso calc R 1 . .
C C13 0.3876(5) 0.2336(4) 0.7974(4) 0.0441(10) Uani d . 1 . .
C C14 0.3304(5) 0.1296(4) 0.5888(4) 0.0418(9) Uani d . 1 . .
C C15 0.3017(5) 0.0854(4) 0.4561(4) 0.0468(10) Uani d . 1 . .
C C16 0.1499(5) 0.0152(4) 0.3671(4) 0.0515(11) Uani d . 1 . .
H H16A 0.0708 -0.0020 0.3939 0.062 Uiso calc R 1 . .
C C17 0.1154(7) -0.0281(5) 0.2443(5) 0.0700(15) Uani d . 1 . .
H H17A 0.0133 -0.0731 0.1882 0.084 Uiso calc R 1 . .
C C18 0.2304(8) -0.0064(5) 0.2005(5) 0.0770(17) Uani d . 1 . .
C C19 0.3822(8) 0.0635(6) 0.2868(6) 0.0856(19) Uani d . 1 . .
H H19A 0.4608 0.0802 0.2595 0.103 Uiso calc R 1 . .
C C20 0.4161(6) 0.1077(4) 0.4115(5) 0.0553(12) Uani d . 1 . .
C C12 1.0077(7) 0.2351(6) 1.4818(7) 0.089(2) Uani d . 1 . .
H H12A 0.9175 0.1691 1.4638 0.133 Uiso calc R 1 . .
H H12B 1.0760 0.2571 1.5703 0.133 Uiso calc R 1 . .
H H12C 1.0619 0.2116 1.4339 0.133 Uiso calc R 1 . .

loop_
_atom_site_aniso_label
_atom_site_aniso_U_11
_atom_site_aniso_U_22
_atom_site_aniso_U_33
_atom_site_aniso_U_12
_atom_site_aniso_U_13
_atom_site_aniso_U_23
Cl1 0.1449(18) 0.1336(17) 0.0748(11) -0.0205(14) 0.0628(12) -0.0134(10)
Cl2 0.0454(7) 0.0980(11) 0.0881(10) 0.0027(7) 0.0353(7) 0.0024(8)
S 0.0407(6) 0.0465(6) 0.0540(6) -0.0047(5) 0.0178(5) 0.0081(5)
P 0.0381(6) 0.0437(6) 0.0588(7) 0.0023(5) 0.0147(5) 0.0120(5)
N1 0.052(2) 0.0392(19) 0.045(2) -0.0059(16) 0.0124(17) 0.0063(16)
O1 0.0436(19) 0.071(2) 0.083(3) 0.0092(17) 0.0032(18) 0.017(2)
C1 0.112 0.112 0.112 0.035 0.048 0.029
N2 0.058(2) 0.043(2) 0.049(2) -0.0044(17) 0.0235(18) 0.0071(16)
O2 0.076(2) 0.061(2) 0.080(2) 0.0123(19) 0.045(2) 0.0251(19)
C2 0.108(6) 0.143(7) 0.086(5) 0.030(6) 0.012(4) 0.030(5)
O3 0.055(2) 0.0462(18) 0.077(2) 0.0073(15) 0.0238(17) 0.0175(16)
N3 0.052(2) 0.046(2) 0.049(2) -0.0017(17) 0.0170(18) 0.0078(17)
C3 0.167(9) 0.098(6) 0.123(7) 0.036(6) 0.073(7) 0.027(5)
O4 0.060(2) 0.057(2) 0.091(3) 0.0136(18) -0.007(2) 0.019(2)
C4 0.112(6) 0.104(5) 0.117(6) 0.041(5) 0.076(5) 0.037(5)
C5 0.045(2) 0.037(2) 0.046(2) -0.0004(18) 0.0152(19) 0.0106(18)
C6 0.035(2) 0.040(2) 0.053(2) 0.0051(18) 0.0130(19) 0.0170(19)
C7 0.049(3) 0.046(3) 0.068(3) 0.010(2) 0.023(2) 0.005(2)
C8 0.042(3) 0.055(3) 0.073(3) 0.019(2) 0.017(2) 0.017(2)
C9 0.037(2) 0.047(3) 0.071(3) 0.008(2) 0.010(2) 0.015(2)
C10 0.060(3) 0.042(3) 0.077(4) 0.009(2) -0.006(3) 0.005(2)
C11 0.058(3) 0.042(3) 0.069(3) 0.015(2) -0.003(2) 0.005(2)
C13 0.031(2) 0.041(2) 0.049(2) 0.0038(17) 0.0097(18) 0.0123(18)
C14 0.032(2) 0.038(2) 0.052(2) 0.0068(17) 0.0179(18) 0.0104(18)
C15 0.044(2) 0.039(2) 0.055(2) 0.0091(18) 0.021(2) 0.0109(19)
C16 0.045(2) 0.046(2) 0.051(2) 0.001(2) 0.018(2) 0.003(2)
C17 0.072(4) 0.055(3) 0.059(3) -0.008(3) 0.022(3) 0.005(2)
C18 0.091(4) 0.062(3) 0.071(3) 0.001(3) 0.044(3) 0.008(3)
C19 0.087(4) 0.081(4) 0.091(4) 0.002(3) 0.060(4) 0.006(3)
C20 0.051(3) 0.052(3) 0.063(3) 0.006(2) 0.032(2) 0.008(2)
C12 0.063(4) 0.073(4) 0.110(5) 0.027(3) 0.007(3) 0.037(4)

loop_
_atom_type_symbol
_atom_type_description
_atom_type_scat_dispersion_real
_atom_type_scat_dispersion_imag
_atom_type_scat_source
C C 0.0033 0.0016 'International Tables Vol C Tables 4.2.6.8 and 6.1.1.4'
H H 0.0000 0.0000 'International Tables Vol C Tables 4.2.6.8 and 6.1.1.4'
N N 0.0061 0.0033 'International Tables Vol C Tables 4.2.6.8 and 6.1.1.4'
O O 0.0106 0.0060 'International Tables Vol C Tables 4.2.6.8 and 6.1.1.4'
P P 0.1023 0.0942 'International Tables Vol C Tables 4.2.6.8 and 6.1.1.4'
S S 0.1246 0.1234 'International Tables Vol C Tables 4.2.6.8 and 6.1.1.4'
Cl Cl 0.1484 0.1585 'International Tables Vol C Tables 4.2.6.8 and 6.1.1.4'

loop_
_geom_angle_atom_site_label_1
_geom_angle_atom_site_label_2
_geom_angle_atom_site_label_3
_geom_angle_site_symmetry_1
_geom_angle_site_symmetry_3
_geom_angle
_geom_angle_publ_flag
C13 S C14 . . 87.0(2) ?
O3 P O2 . . 116.2(2) ?
O3 P O1 . . 113.2(2) ?
O2 P O1 . . 104.1(2) ?
O3 P C5 . . 115.3(2) ?
O2 P C5 . . 101.5(2) ?
O1 P C5 . . 105.2(2) ?
C13 N1 C5 . . 122.3(3) ?
C13 N1 H1A . . 118.8 ?
C5 N1 H1A . . 118.8 ?
C2 O1 P . . 122.8(4) ?
C2 C1 H1B . . 109.5 ?
C2 C1 H1C . . 109.5 ?
H1B C1 H1C . . 109.5 ?
C2 C1 H1D . . 109.5 ?
H1B C1 H1D . . 109.5 ?
H1C C1 H1D . . 109.5 ?
C13 N2 N3 . . 111.7(4) ?
C4 O2 P . . 126.3(4) ?
O1 C2 C1 . . 113.6(7) ?
O1 C2 H2A . . 108.8 ?
C1 C2 H2A . . 108.8 ?
O1 C2 H2B . . 108.8 ?
C1 C2 H2B . . 108.8 ?
H2A C2 H2B . . 107.7 ?
C14 N3 N2 . . 113.4(3) ?
C4 C3 H3A . . 109.5 ?
C4 C3 H3B . . 109.5 ?
H3A C3 H3B . . 109.5 ?
C4 C3 H3C . . 109.5 ?
H3A C3 H3C . . 109.5 ?
H3B C3 H3C . . 109.5 ?
C9 O4 C12 . . 119.5(4) ?
O2 C4 C3 . . 112.8(6) ?
O2 C4 H4A . . 109.0 ?
C3 C4 H4A . . 109.0 ?
O2 C4 H4B . . 109.0 ?
C3 C4 H4B . . 109.0 ?
H4A C4 H4B . . 107.8 ?
N1 C5 C6 . . 112.2(3) ?
N1 C5 P . . 109.5(3) ?
C6 C5 P . . 113.9(3) ?
N1 C5 H5A . . 106.9 ?
C6 C5 H5A . . 106.9 ?
P C5 H5A . . 106.9 ?
C7 C6 C11 . . 117.8(4) ?
C7 C6 C5 . . 120.3(4) ?
C11 C6 C5 . . 121.9(4) ?
C6 C7 C8 . . 121.6(5) ?
C6 C7 H7A . . 119.2 ?
C8 C7 H7A . . 119.2 ?
C7 C8 C9 . . 119.3(5) ?
C7 C8 H8A . . 120.4 ?
C9 C8 H8A . . 120.4 ?
C10 C9 O4 . . 115.6(4) ?
C10 C9 C8 . . 120.2(5) ?
O4 C9 C8 . . 124.2(4) ?
C9 C10 C11 . . 119.6(5) ?
C9 C10 H10A . . 120.2 ?
C11 C10 H10A . . 120.2 ?
C6 C11 C10 . . 121.4(5) ?
C6 C11 H11A . . 119.3 ?
C10 C11 H11A . . 119.3 ?
N2 C13 N1 . . 124.0(4) ?
N2 C13 S . . 114.6(3) ?
N1 C13 S . . 121.4(3) ?
N3 C14 C15 . . 121.0(4) ?
N3 C14 S . . 113.4(3) ?
C15 C14 S . . 125.3(3) ?
C20 C15 C16 . . 116.7(4) ?
C20 C15 C14 . . 124.2(4) ?
C16 C15 C14 . . 119.1(4) ?
C17 C16 C15 . . 122.2(5) ?
C17 C16 H16A . . 118.9 ?
C15 C16 H16A . . 118.9 ?
C16 C17 C18 . . 120.8(5) ?
C16 C17 H17A . . 119.6 ?
C18 C17 H17A . . 119.6 ?
C17 C18 C19 . . 118.2(5) ?
C17 C18 Cl1 . . 122.4(5) ?
C19 C18 Cl1 . . 119.5(4) ?
C20 C19 C18 . . 120.6(5) ?
C20 C19 H19A . . 119.7 ?
C18 C19 H19A . . 119.7 ?
C19 C20 C15 . . 121.5(5) ?
C19 C20 Cl2 . . 116.8(4) ?
C15 C20 Cl2 . . 121.7(4) ?
O4 C12 H12A . . 109.5 ?
O4 C12 H12B . . 109.5 ?
H12A C12 H12B . . 109.5 ?
O4 C12 H12C . . 109.5 ?
H12A C12 H12C . . 109.5 ?
H12B C12 H12C . . 109.5 ?

loop_
_geom_bond_atom_site_label_1
_geom_bond_atom_site_label_2
_geom_bond_site_symmetry_2
_geom_bond_distance
_geom_bond_publ_flag
Cl1 C18 . 1.709(6) ?
Cl2 C20 . 1.736(5) ?
S C13 . 1.723(4) ?
S C14 . 1.733(4) ?
P O3 . 1.469(3) ?
P O2 . 1.553(4) ?
P O1 . 1.559(4) ?
P C5 . 1.803(5) ?
N1 C13 . 1.354(5) ?
N1 C5 . 1.449(5) ?
N1 H1A . 0.8600 ?
O1 C2 . 1.395(9) ?
C1 C2 . 1.450(8) ?
C1 H1B . 0.9600 ?
C1 H1C . 0.9600 ?
C1 H1D . 0.9600 ?
N2 C13 . 1.306(5) ?
N2 N3 . 1.380(5) ?
O2 C4 . 1.430(7) ?
C2 H2A . 0.9700 ?
C2 H2B . 0.9700 ?
N3 C14 . 1.301(5) ?
C3 C4 . 1.475(7) ?
C3 H3A . 0.9600 ?
C3 H3B . 0.9600 ?
C3 H3C . 0.9600 ?
O4 C9 . 1.365(6) ?
O4 C12 . 1.374(7) ?
C4 H4A . 0.9700 ?
C4 H4B . 0.9700 ?
C5 C6 . 1.526(6) ?
C5 H5A . 0.9800 ?
C6 C7 . 1.368(6) ?
C6 C11 . 1.378(6) ?
C7 C8 . 1.385(7) ?
C7 H7A . 0.9300 ?
C8 C9 . 1.388(7) ?
C8 H8A . 0.9300 ?
C9 C10 . 1.348(7) ?
C10 C11 . 1.398(7) ?
C10 H10A . 0.9300 ?
C11 H11A . 0.9300 ?
C14 C15 . 1.475(6) ?
C15 C20 . 1.391(6) ?
C15 C16 . 1.408(6) ?
C16 C17 . 1.349(7) ?
C16 H16A . 0.9300 ?
C17 C18 . 1.388(8) ?
C17 H17A . 0.9300 ?
C18 C19 . 1.399(8) ?
C19 C20 . 1.373(7) ?
C19 H19A . 0.9300 ?
C12 H12A . 0.9600 ?
C12 H12B . 0.9600 ?
C12 H12C . 0.9600 ?

loop_
_geom_hbond_atom_site_label_D
_geom_hbond_atom_site_label_H
_geom_hbond_atom_site_label_A
_geom_hbond_site_symmetry_A
_geom_hbond_distance_DH
_geom_hbond_distance_HA
_geom_hbond_distance_DA
_geom_hbond_angle_DHA
_geom_hbond_publ_flag
N1 H1A O3 2_667 0.8600 2.0000 2.805(5) 156.00 yes
C10 H10A O4 2_768 0.9300 2.5300 3.431(7) 163.00 yes

loop_
_geom_torsion_atom_site_label_1
_geom_torsion_atom_site_label_2
_geom_torsion_atom_site_label_3
_geom_torsion_atom_site_label_4
_geom_torsion_site_symmetry_1
_geom_torsion_site_symmetry_2
_geom_torsion_site_symmetry_3
_geom_torsion_site_symmetry_4
_geom_torsion
_geom_torsion_publ_flag
O3 P O1 C2 . . . . 24.0(6) ?
O2 P O1 C2 . . . . 151.1(6) ?
C5 P O1 C2 . . . . -102.7(6) ?
O3 P O2 C4 . . . . 46.8(6) ?
O1 P O2 C4 . . . . -78.3(5) ?
C5 P O2 C4 . . . . 172.6(5) ?
P O1 C2 C1 . . . . -133.6(6) ?
C13 N2 N3 C14 . . . . 0.1(6) ?
P O2 C4 C3 . . . . -98.2(7) ?
C13 N1 C5 C6 . . . . 118.7(4) ?
C13 N1 C5 P . . . . -113.8(4) ?
O3 P C5 N1 . . . . -58.4(3) ?
O2 P C5 N1 . . . . 175.2(3) ?
O1 P C5 N1 . . . . 67.0(3) ?
O3 P C5 C6 . . . . 68.1(3) ?
O2 P C5 C6 . . . . -58.3(3) ?
O1 P C5 C6 . . . . -166.5(3) ?
N1 C5 C6 C7 . . . . -93.9(5) ?
P C5 C6 C7 . . . . 141.0(4) ?
N1 C5 C6 C11 . . . . 85.2(6) ?
P C5 C6 C11 . . . . -39.9(6) ?
C11 C6 C7 C8 . . . . 1.9(7) ?
C5 C6 C7 C8 . . . . -178.9(4) ?
C6 C7 C8 C9 . . . . 1.9(8) ?
C12 O4 C9 C10 . . . . 168.9(6) ?
C12 O4 C9 C8 . . . . -12.1(9) ?
C7 C8 C9 C10 . . . . -3.5(8) ?
C7 C8 C9 O4 . . . . 177.5(5) ?
O4 C9 C10 C11 . . . . -179.8(5) ?
C8 C9 C10 C11 . . . . 1.1(9) ?
C7 C6 C11 C10 . . . . -4.4(8) ?
C5 C6 C11 C10 . . . . 176.5(5) ?
C9 C10 C11 C6 . . . . 2.9(10) ?
N3 N2 C13 N1 . . . . 179.2(4) ?
N3 N2 C13 S . . . . 0.2(5) ?
C5 N1 C13 N2 . . . . 15.7(7) ?
C5 N1 C13 S . . . . -165.4(3) ?
C14 S C13 N2 . . . . -0.3(4) ?
C14 S C13 N1 . . . . -179.3(4) ?
N2 N3 C14 C15 . . . . -174.2(4) ?
N2 N3 C14 S . . . . -0.4(5) ?
C13 S C14 N3 . . . . 0.4(4) ?
C13 S C14 C15 . . . . 173.9(4) ?
N3 C14 C15 C20 . . . . -150.9(5) ?
S C14 C15 C20 . . . . 36.0(7) ?
N3 C14 C15 C16 . . . . 28.6(7) ?
S C14 C15 C16 . . . . -144.4(4) ?
C20 C15 C16 C17 . . . . -0.5(7) ?
C14 C15 C16 C17 . . . . 180.0(5) ?
C15 C16 C17 C18 . . . . 1.0(9) ?
C16 C17 C18 C19 . . . . -1.2(9) ?
C16 C17 C18 Cl1 . . . . -179.6(5) ?
C17 C18 C19 C20 . . . . 0.9(10) ?
Cl1 C18 C19 C20 . . . . 179.3(5) ?
C18 C19 C20 C15 . . . . -0.4(10) ?
C18 C19 C20 Cl2 . . . . -179.9(5) ?
C16 C15 C20 C19 . . . . 0.2(8) ?
C14 C15 C20 C19 . . . . 179.7(5) ?
C16 C15 C20 Cl2 . . . . 179.6(4) ?
C14 C15 C20 Cl2 . . . . -0.8(7) ?
